data_7044981
loop_
_publ_author_name
'Gilliard, Robert J.'
'Heift, Dominikus'
'Benk\>o, Zolt\'an'
'Keiser, Jerod M.'
'Rheingold, Arnold L.'
'Gr\"utzmacher, Hansj\"org'
'Protasiewicz, John D.'

_publ_section_title
;
 An isolable magnesium diphosphaethynolate complex.
;
_journal_issue 3
_journal_name_full 'Dalton transactions (Cambridge, England : 2003)'
_journal_page_first 666
_journal_page_last 669
_journal_paper_doi 10.1039/c7dt04539e
_journal_volume 47
_journal_year 2018
_chemical_formula_moiety 'C25 H32 Na O8 P'
_chemical_formula_sum 'C25 H32 Na O8 P'
_chemical_formula_weight 514.47
_chemical_name_systematic '[Na(OCP)(dibenzo-18-crown-6)]'
_chemical_properties_physical ', Air-sensitive,Moisture-sensitive'
_space_group_IT_number 19
_space_group_name_Hall 'P 2ac 2ab'
_space_group_name_H-M_alt 'P 21 21 21'
_symmetry_cell_setting orthorhombic
_symmetry_space_group_name_Hall 'P 2ac 2ab'
_symmetry_space_group_name_H-M 'P 21 21 21'
_atom_sites_solution_hydrogens geom
_atom_sites_solution_primary direct
_atom_sites_solution_secondary difmap
_audit_creation_method SHELXL-97
_audit_update_record
;
2017-04-19 deposited with the CCDC.
2017-12-08 downloaded from the CCDC.
;
_cell_angle_alpha 90.00
_cell_angle_beta 90.00
_cell_angle_gamma 90.00
_cell_formula_units_Z 4
_cell_length_a 9.4637(12)
_cell_length_b 10.0585(13)
_cell_length_c 27.632(4)
_cell_measurement_reflns_used 3168
_cell_measurement_temperature 100(2)
_cell_measurement_theta_max 26.73
_cell_measurement_theta_min 2.50
_cell_volume 2630.3(6)
_computing_cell_refinement 'Bruker SAINT'
_computing_data_collection 'Bruker APEX2'
_computing_data_reduction 'Bruker SAINT'
_computing_molecular_graphics 'Bruker SHELXTL'
_computing_publication_material 'Bruker SHELXTL'
_computing_structure_refinement 'SHELXL-97 (Sheldrick, 2008)'
_computing_structure_solution 'SHELXS-97 (Sheldrick, 2008)'
_diffrn_ambient_temperature 100(2)
_diffrn_measured_fraction_theta_full 1.000
_diffrn_measured_fraction_theta_max 1.000
_diffrn_measurement_device_type 'Bruker APEX-II CCD'
_diffrn_measurement_method '\f and \w scans'
_diffrn_radiation_monochromator graphite
_diffrn_radiation_source 'fine-focus sealed tube'
_diffrn_radiation_type MoK\a
_diffrn_radiation_wavelength 0.71073
_diffrn_reflns_av_R_equivalents 0.0667
_diffrn_reflns_av_sigmaI/netI 0.0874
_diffrn_reflns_limit_h_max 6
_diffrn_reflns_limit_h_min -11
_diffrn_reflns_limit_k_max 12
_diffrn_reflns_limit_k_min -12
_diffrn_reflns_limit_l_max 34
_diffrn_reflns_limit_l_min -31
_diffrn_reflns_number 13511
_diffrn_reflns_theta_full 26.73
_diffrn_reflns_theta_max 26.73
_diffrn_reflns_theta_min 1.47
_exptl_absorpt_coefficient_mu 0.166
_exptl_absorpt_correction_type none
_exptl_crystal_colour colorless
_exptl_crystal_density_diffrn 1.299
_exptl_crystal_density_method 'not measured'
_exptl_crystal_description 'rectangular needles'
_exptl_crystal_F_000 1088
_exptl_crystal_size_max 0.25
_exptl_crystal_size_mid 0.05
_exptl_crystal_size_min 0.03
_refine_diff_density_max 0.235
_refine_diff_density_min -0.211
_refine_diff_density_rms 0.043
_refine_ls_abs_structure_details 'Flack H D (1983), 2254 Friedel Pairs, Acta Cryst. A39, 876-881'
_refine_ls_abs_structure_Flack 0.29(12)
_refine_ls_extinction_method none
_refine_ls_goodness_of_fit_ref 0.813
_refine_ls_hydrogen_treatment constr
_refine_ls_matrix_type full
_refine_ls_number_parameters 305
_refine_ls_number_reflns 3168
_refine_ls_number_restraints 0
_refine_ls_restrained_S_all 0.813
_refine_ls_R_factor_all 0.0726
_refine_ls_R_factor_gt 0.0343
_refine_ls_shift/su_max 0.000
_refine_ls_shift/su_mean 0.000
_refine_ls_structure_factor_coef Fsqd
_refine_ls_weighting_details 'calc w=1/[\s^2^(Fo^2^)+(0.0138P)^2^+0.0000P] where P=(Fo^2^+2Fc^2^)/3'
_refine_ls_weighting_scheme calc
_refine_ls_wR_factor_gt 0.0456
_refine_ls_wR_factor_ref 0.0510
_reflns_number_gt 1979
_reflns_number_total 3168
_reflns_threshold_expression >2sigma(I)
_cod_data_source_file c7dt04539e2.cif
_cod_data_source_block naocp_di-benzo-crownether_thf
_cod_depositor_comments
;
The following automatic conversions were performed:

'_symmetry_cell_setting' value 'Orthorhombic' changed to
'orthorhombic' according to
/home/data/users/saulius/crontab/automatic-downloads/rss-feeds/RSC/lib/dictionaries/cif_core.dic
dictionary named 'cif_core.dic' version 2.4.2 from 2011-04-26.

Automatic conversion script
Id: cif_fix_values 4973 2017-02-22 13:04:09Z antanas 

 Adding full bibliography for 7044980--7044981.cif.
;
_cod_original_sg_symbol_H-M P2(1)2(1)2(1)
_cod_database_code 7044981

loop_
_symmetry_equiv_pos_as_xyz
'x, y, z'
'-x+1/2, -y, z+1/2'
'-x, y+1/2, -z+1/2'
'x+1/2, -y+1/2, -z'

loop_
_atom_site_label
_atom_site_type_symbol
_atom_site_fract_x
_atom_site_fract_y
_atom_site_fract_z
_atom_site_U_iso_or_equiv
_atom_site_adp_type
_atom_site_occupancy
_atom_site_symmetry_multiplicity
_atom_site_calc_flag
_atom_site_refinement_flags
P1 P -0.35121(9) -0.26673(8) 0.90596(3) 0.0347(2) Uani 1 1 d .
C1 C -0.2509(3) -0.1734(3) 0.87522(11) 0.0292(8) Uani 1 1 d .
O1 O -0.1755(2) -0.1017(2) 0.85153(8) 0.0563(7) Uani 1 1 d .
Na1 Na 0.00547(11) 0.04527(10) 0.86430(4) 0.0274(3) Uani 1 1 d .
O2 O -0.1525(2) 0.24867(18) 0.90158(7) 0.0303(5) Uani 1 1 d .
O3 O -0.0140(2) 0.10186(18) 0.95885(6) 0.0275(5) Uani 1 1 d .
O4 O 0.1268(2) -0.10716(18) 0.92314(6) 0.0292(5) Uani 1 1 d .
O5 O 0.20452(18) -0.11479(18) 0.82869(7) 0.0239(5) Uani 1 1 d .
O6 O 0.0729(2) 0.03582(19) 0.76960(7) 0.0249(5) Uani 1 1 d .
O7 O -0.1354(2) 0.19799(19) 0.80403(7) 0.0291(5) Uani 1 1 d .
C2 C -0.0897(3) 0.3162(3) 0.93958(11) 0.0264(8) Uani 1 1 d .
C3 C -0.0111(3) 0.2344(3) 0.97075(10) 0.0266(7) Uani 1 1 d .
C4 C 0.0555(3) 0.0106(3) 0.99127(10) 0.0317(8) Uani 1 1 d .
H4A H 0.0064 0.0081 1.0229 0.038 Uiso 1 1 calc R
H4B H 0.1548 0.0379 0.9967 0.038 Uiso 1 1 calc R
C5 C 0.0497(3) -0.1222(3) 0.96736(10) 0.0328(8) Uani 1 1 d .
H5A H 0.0938 -0.1909 0.9881 0.039 Uiso 1 1 calc R
H5B H -0.0494 -0.1482 0.9607 0.039 Uiso 1 1 calc R
C6 C 0.1689(3) -0.2295(3) 0.90176(10) 0.0324(8) Uani 1 1 d .
H6A H 0.0868 -0.2746 0.8868 0.039 Uiso 1 1 calc R
H6B H 0.2103 -0.2893 0.9264 0.039 Uiso 1 1 calc R
C7 C 0.2768(3) -0.1946(3) 0.86402(11) 0.0316(8) Uani 1 1 d .
H7A H 0.3558 -0.1441 0.8786 0.038 Uiso 1 1 calc R
H7B H 0.3153 -0.2761 0.8489 0.038 Uiso 1 1 calc R
C8 C 0.2869(3) -0.0622(3) 0.79230(10) 0.0223(7) Uani 1 1 d .
C9 C 0.2140(3) 0.0193(3) 0.75929(11) 0.0218(7) Uani 1 1 d .
C10 C -0.0089(3) 0.1164(3) 0.73723(10) 0.0260(7) Uani 1 1 d .
H10A H -0.0154 0.0741 0.7050 0.031 Uiso 1 1 calc R
H10B H 0.0344 0.2054 0.7335 0.031 Uiso 1 1 calc R
C11 C -0.1513(3) 0.1270(3) 0.75989(10) 0.0315(8) Uani 1 1 d .
H11A H -0.2168 0.1748 0.7380 0.038 Uiso 1 1 calc R
H11B H -0.1902 0.0373 0.7662 0.038 Uiso 1 1 calc R
C12 C -0.2660(3) 0.2337(3) 0.82659(11) 0.0367(9) Uani 1 1 d .
H12A H -0.3147 0.1535 0.8390 0.044 Uiso 1 1 calc R
H12B H -0.3288 0.2787 0.8031 0.044 Uiso 1 1 calc R
C13 C -0.2303(3) 0.3255(3) 0.86738(12) 0.0400(9) Uani 1 1 d .
H13A H -0.1726 0.4010 0.8556 0.048 Uiso 1 1 calc R
H13B H -0.3175 0.3611 0.8823 0.048 Uiso 1 1 calc R
C14 C 0.0610(3) 0.2893(3) 1.00936(11) 0.0331(8) Uani 1 1 d .
H14 H 0.1155 0.2342 1.0301 0.040 Uiso 1 1 calc R
C15 C 0.0535(3) 0.4267(3) 1.01778(12) 0.0397(6) Uani 1 1 d .
H15 H 0.1024 0.4654 1.0443 0.048 Uiso 1 1 calc R
C16 C -0.0254(3) 0.5043(3) 0.98718(11) 0.0397(6) Uani 1 1 d .
H16 H -0.0311 0.5972 0.9931 0.048 Uiso 1 1 calc R
C17 C -0.0976(3) 0.4509(3) 0.94763(12) 0.0397(6) Uani 1 1 d .
H17 H -0.1510 0.5064 0.9267 0.048 Uiso 1 1 calc R
C18 C 0.4293(3) -0.0856(3) 0.78632(11) 0.0265(8) Uani 1 1 d .
H18 H 0.4799 -0.1387 0.8089 0.032 Uiso 1 1 calc R
C19 C 0.4975(4) -0.0300(3) 0.74674(12) 0.0331(8) Uani 1 1 d .
H19 H 0.5952 -0.0475 0.7420 0.040 Uiso 1 1 calc R
C20 C 0.4278(3) 0.0494(3) 0.71445(12) 0.0319(8) Uani 1 1 d .
H20 H 0.4772 0.0870 0.6878 0.038 Uiso 1 1 calc R
O8 O 0.18620(19) 0.19589(18) 0.86238(7) 0.0309(5) Uani 1 1 d .
C21 C 0.2849(3) 0.0752(3) 0.72049(11) 0.0257(8) Uani 1 1 d .
H21 H 0.2362 0.1306 0.6982 0.031 Uiso 1 1 calc R
C22 C 0.1915(3) 0.3073(3) 0.83049(11) 0.0412(9) Uani 1 1 d .
H22A H 0.0977 0.3239 0.8158 0.049 Uiso 1 1 calc R
H22B H 0.2611 0.2922 0.8043 0.049 Uiso 1 1 calc R
C23 C 0.2355(3) 0.4224(3) 0.86180(12) 0.0382(9) Uani 1 1 d .
H23A H 0.1520 0.4681 0.8756 0.046 Uiso 1 1 calc R
H23B H 0.2920 0.4874 0.8431 0.046 Uiso 1 1 calc R
C24 C 0.3241(3) 0.3583(3) 0.90163(13) 0.0537(10) Uani 1 1 d .
H24A H 0.2884 0.3833 0.9341 0.064 Uiso 1 1 calc R
H24B H 0.4244 0.3854 0.8990 0.064 Uiso 1 1 calc R
C25 C 0.3075(3) 0.2085(3) 0.89293(12) 0.0465(10) Uani 1 1 d .
H25A H 0.3925 0.1718 0.8768 0.056 Uiso 1 1 calc R
H25B H 0.2927 0.1610 0.9239 0.056 Uiso 1 1 calc R

loop_
_atom_site_aniso_label
_atom_site_aniso_U_11
_atom_site_aniso_U_22
_atom_site_aniso_U_33
_atom_site_aniso_U_23
_atom_site_aniso_U_13
_atom_site_aniso_U_12
P1 0.0375(5) 0.0387(5) 0.0279(5) 0.0064(4) 0.0029(5) -0.0002(5)
C1 0.031(2) 0.0271(18) 0.029(2) -0.0034(16) -0.0057(16) -0.0010(15)
O1 0.0524(16) 0.0635(16) 0.0529(17) 0.0149(14) -0.0059(14) -0.0319(13)
Na1 0.0294(7) 0.0239(6) 0.0288(7) 0.0048(5) -0.0025(6) -0.0027(6)
O2 0.0315(12) 0.0276(12) 0.0318(12) 0.0073(11) 0.0011(12) 0.0121(11)
O3 0.0370(12) 0.0198(10) 0.0257(12) 0.0028(9) -0.0057(11) 0.0075(10)
O4 0.0459(14) 0.0207(11) 0.0212(11) 0.0015(10) 0.0054(11) 0.0069(11)
O5 0.0261(12) 0.0247(11) 0.0207(12) 0.0046(10) 0.0010(10) 0.0049(9)
O6 0.0221(12) 0.0289(12) 0.0235(12) 0.0067(10) 0.0001(10) 0.0042(10)
O7 0.0201(12) 0.0395(13) 0.0276(12) 0.0023(10) 0.0002(11) 0.0044(10)
C2 0.0234(19) 0.0275(17) 0.0282(19) 0.0022(16) 0.0114(16) 0.0025(14)
C3 0.0249(18) 0.0261(17) 0.0288(18) -0.0009(15) 0.0104(16) -0.0017(16)
C4 0.046(2) 0.0307(18) 0.0180(17) 0.0037(15) -0.0032(16) 0.0124(15)
C5 0.051(2) 0.0284(18) 0.0190(18) 0.0059(15) 0.0019(17) 0.0073(16)
C6 0.050(2) 0.0189(16) 0.0283(18) 0.0032(15) 0.0026(18) 0.0073(16)
C7 0.042(2) 0.0215(17) 0.032(2) 0.0031(15) -0.0019(18) 0.0118(15)
C8 0.0253(18) 0.0205(17) 0.0211(18) -0.0043(14) 0.0008(15) -0.0016(14)
C9 0.0222(19) 0.0207(17) 0.0223(18) -0.0048(14) -0.0006(15) 0.0016(14)
C10 0.0309(18) 0.0256(16) 0.0214(17) 0.0023(14) -0.0081(16) -0.0006(16)
C11 0.0253(18) 0.0351(18) 0.034(2) 0.0022(16) -0.0112(17) 0.0021(16)
C12 0.0226(19) 0.054(2) 0.033(2) 0.0144(19) 0.0016(16) 0.0116(17)
C13 0.032(2) 0.049(2) 0.039(2) 0.0120(19) 0.0073(18) 0.0231(17)
C14 0.033(2) 0.0348(19) 0.031(2) -0.0050(16) 0.0051(16) 0.0058(15)
C15 0.0439(15) 0.0272(12) 0.0480(15) -0.0022(10) 0.0194(11) -0.0014(9)
C16 0.0439(15) 0.0272(12) 0.0480(15) -0.0022(10) 0.0194(11) -0.0014(9)
C17 0.0439(15) 0.0272(12) 0.0480(15) -0.0022(10) 0.0194(11) -0.0014(9)
C18 0.0224(19) 0.0257(19) 0.0316(19) -0.0051(15) -0.0051(16) -0.0003(14)
C19 0.0204(17) 0.0349(18) 0.044(2) -0.0091(17) 0.0037(18) -0.0059(16)
C20 0.028(2) 0.0301(18) 0.037(2) -0.0029(17) 0.0094(18) -0.0104(16)
O8 0.0338(13) 0.0254(11) 0.0337(13) 0.0053(10) -0.0072(11) -0.0078(9)
C21 0.029(2) 0.0216(18) 0.026(2) -0.0020(14) 0.0030(16) -0.0027(14)
C22 0.054(2) 0.0287(19) 0.040(2) 0.0069(17) -0.0050(19) -0.0145(17)
C23 0.039(2) 0.0299(19) 0.046(2) -0.0054(17) 0.0092(19) -0.0081(16)
C24 0.050(2) 0.060(3) 0.050(2) -0.004(2) -0.010(2) -0.023(2)
C25 0.033(2) 0.052(2) 0.054(3) 0.0047(19) -0.0117(19) 0.0019(17)

loop_
_atom_type_symbol
_atom_type_description
_atom_type_scat_dispersion_real
_atom_type_scat_dispersion_imag
_atom_type_scat_source
C C 0.0033 0.0016 'International Tables Vol C Tables 4.2.6.8 and 6.1.1.4'
H H 0.0000 0.0000 'International Tables Vol C Tables 4.2.6.8 and 6.1.1.4'
O O 0.0106 0.0060 'International Tables Vol C Tables 4.2.6.8 and 6.1.1.4'
Na Na 0.0362 0.0249 'International Tables Vol C Tables 4.2.6.8 and 6.1.1.4'
P P 0.1023 0.0942 'International Tables Vol C Tables 4.2.6.8 and 6.1.1.4'

loop_
_geom_angle_atom_site_label_1
_geom_angle_atom_site_label_2
_geom_angle_atom_site_label_3
_geom_angle
O1 C1 P1 179.4(3)
C1 O1 Na1 138.1(2)
O8 Na1 O1 169.78(9)
O8 Na1 O4 94.44(8)
O1 Na1 O4 92.72(8)
O8 Na1 O7 88.71(7)
O1 Na1 O7 84.29(8)
O4 Na1 O7 176.68(8)
O8 Na1 O5 82.12(7)
O1 Na1 O5 94.68(8)
O4 Na1 O5 63.09(6)
O7 Na1 O5 118.51(7)
O8 Na1 O3 86.17(7)
O1 Na1 O3 103.66(8)
O4 Na1 O3 61.98(6)
O7 Na1 O3 117.30(7)
O5 Na1 O3 122.45(7)
O8 Na1 O6 79.84(7)
O1 Na1 O6 90.27(8)
O4 Na1 O6 119.90(7)
O7 Na1 O6 61.68(6)
O5 Na1 O6 56.84(6)
O3 Na1 O6 165.97(7)
O8 Na1 O2 85.53(7)
O1 Na1 O2 97.60(8)
O4 Na1 O2 117.55(7)
O7 Na1 O2 61.60(6)
O5 Na1 O2 167.64(7)
O3 Na1 O2 55.71(6)
O6 Na1 O2 121.43(7)
C2 O2 C13 117.3(2)
C2 O2 Na1 114.67(16)
C13 O2 Na1 115.98(17)
C3 O3 C4 117.4(2)
C3 O3 Na1 115.99(16)
C4 O3 Na1 116.06(15)
C6 O4 C5 113.9(2)
C6 O4 Na1 112.78(16)
C5 O4 Na1 112.57(15)
C8 O5 C7 116.1(2)
C8 O5 Na1 115.94(16)
C7 O5 Na1 115.02(16)
C9 O6 C10 117.6(2)
C9 O6 Na1 115.81(16)
C10 O6 Na1 117.26(15)
C11 O7 C12 114.1(2)
C11 O7 Na1 107.68(15)
C12 O7 Na1 107.99(16)
C17 C2 O2 125.6(3)
C17 C2 C3 120.5(3)
O2 C2 C3 113.9(2)
O3 C3 C14 125.6(3)
O3 C3 C2 114.3(3)
C14 C3 C2 120.1(3)
O3 C4 C5 106.2(2)
O3 C4 H4A 110.5
C5 C4 H4A 110.5
O3 C4 H4B 110.5
C5 C4 H4B 110.5
H4A C4 H4B 108.7
O4 C5 C4 105.3(2)
O4 C5 H5A 110.7
C4 C5 H5A 110.7
O4 C5 H5B 110.7
C4 C5 H5B 110.7
H5A C5 H5B 108.8
O4 C6 C7 106.0(2)
O4 C6 H6A 110.5
C7 C6 H6A 110.5
O4 C6 H6B 110.5
C7 C6 H6B 110.5
H6A C6 H6B 108.7
O5 C7 C6 106.2(2)
O5 C7 H7A 110.5
C6 C7 H7A 110.5
O5 C7 H7B 110.5
C6 C7 H7B 110.5
H7A C7 H7B 108.7
O5 C8 C18 125.1(3)
O5 C8 C9 114.8(3)
C18 C8 C9 120.1(3)
O6 C9 C21 125.6(3)
O6 C9 C8 114.4(3)
C21 C9 C8 120.0(3)
O6 C10 C11 105.5(2)
O6 C10 H10A 110.6
C11 C10 H10A 110.6
O6 C10 H10B 110.6
C11 C10 H10B 110.6
H10A C10 H10B 108.8
O7 C11 C10 107.5(2)
O7 C11 H11A 110.2
C10 C11 H11A 110.2
O7 C11 H11B 110.2
C10 C11 H11B 110.2
H11A C11 H11B 108.5
O7 C12 C13 106.8(2)
O7 C12 H12A 110.4
C13 C12 H12A 110.4
O7 C12 H12B 110.4
C13 C12 H12B 110.4
H12A C12 H12B 108.6
O2 C13 C12 106.3(2)
O2 C13 H13A 110.5
C12 C13 H13A 110.5
O2 C13 H13B 110.5
C12 C13 H13B 110.5
H13A C13 H13B 108.7
C3 C14 C15 119.8(3)
C3 C14 H14 120.1
C15 C14 H14 120.1
C16 C15 C14 119.1(3)
C16 C15 H15 120.5
C14 C15 H15 120.5
C15 C16 C17 122.0(3)
C15 C16 H16 119.0
C17 C16 H16 119.0
C2 C17 C16 118.7(3)
C2 C17 H17 120.7
C16 C17 H17 120.7
C8 C18 C19 118.7(3)
C8 C18 H18 120.6
C19 C18 H18 120.6
C20 C19 C18 121.7(3)
C20 C19 H19 119.2
C18 C19 H19 119.2
C19 C20 C21 120.1(3)
C19 C20 H20 120.0
C21 C20 H20 120.0
C22 O8 C25 105.5(2)
C22 O8 Na1 124.15(17)
C25 O8 Na1 130.22(18)
C9 C21 C20 119.4(3)
C9 C21 H21 120.3
C20 C21 H21 120.3
O8 C22 C23 105.0(2)
O8 C22 H22A 110.7
C23 C22 H22A 110.7
O8 C22 H22B 110.7
C23 C22 H22B 110.7
H22A C22 H22B 108.8
C22 C23 C24 104.0(2)
C22 C23 H23A 111.0
C24 C23 H23A 111.0
C22 C23 H23B 111.0
C24 C23 H23B 111.0
H23A C23 H23B 109.0
C23 C24 C25 104.2(3)
C23 C24 H24A 110.9
C25 C24 H24A 110.9
C23 C24 H24B 110.9
C25 C24 H24B 110.9
H24A C24 H24B 108.9
O8 C25 C24 105.2(2)
O8 C25 H25A 110.7
C24 C25 H25A 110.7
O8 C25 H25B 110.7
C24 C25 H25B 110.7
H25A C25 H25B 108.8

loop_
_geom_bond_atom_site_label_1
_geom_bond_atom_site_label_2
_geom_bond_distance
P1 C1 1.582(3)
C1 O1 1.208(3)
O1 Na1 2.290(2)
Na1 O8 2.286(2)
Na1 O4 2.513(2)
Na1 O7 2.629(2)
Na1 O5 2.666(2)
Na1 O3 2.680(2)
Na1 O6 2.695(2)
Na1 O2 2.735(2)
O2 C2 1.385(3)
O2 C13 1.426(3)
O3 C3 1.373(3)
O3 C4 1.441(3)
O4 C6 1.422(3)
O4 C5 1.432(3)
O5 C8 1.378(3)
O5 C7 1.437(3)
O6 C9 1.375(3)
O6 C10 1.434(3)
O7 C11 1.421(3)
O7 C12 1.430(3)
C2 C17 1.375(4)
C2 C3 1.404(4)
C3 C14 1.382(4)
C4 C5 1.492(4)
C4 H4A 0.9900
C4 H4B 0.9900
C5 H5A 0.9900
C5 H5B 0.9900
C6 C7 1.502(4)
C6 H6A 0.9900
C6 H6B 0.9900
C7 H7A 0.9900
C7 H7B 0.9900
C8 C18 1.378(3)
C8 C9 1.408(4)
C9 C21 1.384(4)
C10 C11 1.490(4)
C10 H10A 0.9900
C10 H10B 0.9900
C11 H11A 0.9900
C11 H11B 0.9900
C12 C13 1.495(4)
C12 H12A 0.9900
C12 H12B 0.9900
C13 H13A 0.9900
C13 H13B 0.9900
C14 C15 1.403(4)
C14 H14 0.9500
C15 C16 1.372(4)
C15 H15 0.9500
C16 C17 1.397(4)
C16 H16 0.9500
C17 H17 0.9500
C18 C19 1.388(4)
C18 H18 0.9500
C19 C20 1.367(4)
C19 H19 0.9500
C20 C21 1.386(3)
C20 H20 0.9500
O8 C22 1.426(3)
O8 C25 1.431(3)
C21 H21 0.9500
C22 C23 1.504(4)
C22 H22A 0.9900
C22 H22B 0.9900
C23 C24 1.527(4)
C23 H23A 0.9900
C23 H23B 0.9900
C24 C25 1.533(4)
C24 H24A 0.9900
C24 H24B 0.9900
C25 H25A 0.9900
C25 H25B 0.9900
